data_7030839
loop_
_publ_author_name
'Tahara, Keishiro'
'Akita, Tetsuhiro'
'Katao, Shohei'
'Tokunaga, Ken'
'Kikuchi, Jun-Ichi'

_publ_section_title
;
 Construction of covalent- and hydrogen-bonded assemblies from
 1',1'''-biferrocenediboronic acid as a new organobimetallic building
 block.
;
_journal_issue 25
_journal_name_full 'Dalton transactions (Cambridge, England : 2003)'
_journal_page_first 9579
_journal_page_last 9585
_journal_paper_doi 10.1039/c4dt00988f
_journal_volume 43
_journal_year 2014
_chemical_formula_moiety 'C20 H20 B2 Fe2 O4'
_chemical_formula_sum 'C20 H20 B2 Fe2 O4'
_chemical_formula_weight 457.69
_space_group_IT_number 14
_symmetry_cell_setting monoclinic
_symmetry_Int_Tables_number 14
_symmetry_space_group_name_Hall '-P 2yn'
_symmetry_space_group_name_H-M 'P 1 21/n 1'
_atom_sites_solution_hydrogens geom
_atom_sites_solution_primary direct
_atom_sites_solution_secondary difmap
_cell_angle_alpha 90.0000
_cell_angle_beta 105.4700(7)
_cell_angle_gamma 90.0000
_cell_formula_units_Z 2
_cell_length_a 5.62751(10)
_cell_length_b 19.4131(4)
_cell_length_c 8.15547(18)
_cell_measurement_reflns_used 11539
_cell_measurement_temperature 123
_cell_measurement_theta_max 27.48
_cell_measurement_theta_min 3.34
_cell_volume 858.68(3)
_computing_cell_refinement 'RAPID AUTO'
_computing_data_collection 'RAPID AUTO (Rigaku, ????)'
_computing_data_reduction 'RAPID AUTO'
_computing_molecular_graphics 'CrystalStructure 4.0'
_computing_publication_material 'CrystalStructure 4.0 (Rigaku, 2010)'
_computing_structure_refinement 'SHELXL97 (Sheldrick, 2008)'
_computing_structure_solution 'Il Milione (Burla, et al., 2007)'
_diffrn_ambient_temperature 123
_diffrn_detector_area_resol_mean 10.000
_diffrn_measured_fraction_theta_full 0.999
_diffrn_measured_fraction_theta_max 0.999
_diffrn_measurement_device_type 'Rigaku R-AXIS RAPID'
_diffrn_measurement_method \w
_diffrn_radiation_type 'Mo K\a'
_diffrn_radiation_wavelength 0.71075
_diffrn_reflns_av_R_equivalents 0.0305
_diffrn_reflns_limit_h_max 7
_diffrn_reflns_limit_h_min -7
_diffrn_reflns_limit_k_max 25
_diffrn_reflns_limit_k_min -25
_diffrn_reflns_limit_l_max 10
_diffrn_reflns_limit_l_min -10
_diffrn_reflns_number 14677
_diffrn_reflns_theta_full 27.48
_diffrn_reflns_theta_max 27.48
_diffrn_standards_number 0
_exptl_absorpt_coefficient_mu 1.714
_exptl_absorpt_correction_T_max 0.950
_exptl_absorpt_correction_T_min 0.783
_exptl_absorpt_correction_type multi-scan
_exptl_absorpt_process_details 'ABSCOR (Rigaku, 1995)'
_exptl_crystal_colour orange
_exptl_crystal_density_diffrn 1.770
_exptl_crystal_density_method 'not measured'
_exptl_crystal_description block
_exptl_crystal_F_000 468.00
_exptl_crystal_size_max 0.120
_exptl_crystal_size_mid 0.040
_exptl_crystal_size_min 0.030
_refine_diff_density_max 0.700
_refine_diff_density_min -0.430
_refine_ls_extinction_method none
_refine_ls_goodness_of_fit_ref 1.193
_refine_ls_hydrogen_treatment constr
_refine_ls_number_parameters 129
_refine_ls_number_reflns 1975
_refine_ls_number_restraints 0
_refine_ls_R_factor_gt 0.0289
_refine_ls_shift/su_max 0.001
_refine_ls_structure_factor_coef Fsqd
_refine_ls_weighting_details 'w = 1/[\s^2^(Fo^2^)+(0.0461P)^2^+0.2863P] where P=(Fo^2^+2Fc^2^)/3'
_refine_ls_weighting_scheme calc
_refine_ls_wR_factor_ref 0.0836
_reflns_number_gt 1753
_reflns_number_total 1975
_reflns_threshold_expression F^2^>2.0\s(F^2^)
_cod_data_source_file c4dt00988f2.cif
_cod_data_source_block (FcB(OH)2)2_THF_Hex(1)
_cod_depositor_comments 'Adding full bibliography for 7030839--7030841.cif.'
_cod_original_cell_volume 858.69(3)
_cod_database_code 7030839

loop_
_symmetry_equiv_pos_site_id
_symmetry_equiv_pos_as_xyz
1 +X,+Y,+Z
2 1/2-X,1/2+Y,1/2-Z
3 -X,-Y,-Z
4 1/2+X,1/2-Y,1/2+Z

loop_
_atom_site_label
_atom_site_type_symbol
_atom_site_fract_x
_atom_site_fract_y
_atom_site_fract_z
_atom_site_U_iso_or_equiv
_atom_site_adp_type
_atom_site_occupancy
_atom_site_symmetry_multiplicity
_atom_site_calc_flag
_atom_site_refinement_flags
Fe1 Fe 0.50418(4) 0.133293(12) 0.49514(3) 0.01335(12) Uani 1.0 4 d .
O1 O 1.0952(3) 0.06460(7) 0.85365(17) 0.0231(3) Uani 1.0 4 d .
O2 O 0.7362(3) 0.05157(7) 0.94709(17) 0.0229(3) Uani 1.0 4 d .
C1 C 0.5078(4) 0.17749(9) 0.7227(3) 0.0199(4) Uani 1.0 4 d .
C2 C 0.4571(4) 0.22826(9) 0.5917(3) 0.0212(4) Uani 1.0 4 d .
C3 C 0.6594(4) 0.22969(9) 0.5181(3) 0.0205(4) Uani 1.0 4 d .
C4 C 0.8344(4) 0.18001(9) 0.6038(3) 0.0184(4) Uani 1.0 4 d .
C5 C 0.7439(4) 0.14706(9) 0.7321(3) 0.0177(4) Uani 1.0 4 d .
C6 C 0.3917(4) 0.11460(9) 0.2397(3) 0.0188(4) Uani 1.0 4 d .
C7 C 0.5539(4) 0.06132(8) 0.3228(3) 0.0170(4) Uani 1.0 4 d .
C8 C 0.4480(4) 0.02878(8) 0.4442(3) 0.0151(4) Uani 1.0 4 d .
C9 C 0.2210(4) 0.06333(8) 0.4376(3) 0.0171(4) Uani 1.0 4 d .
C10 C 0.1847(4) 0.11575(9) 0.3103(3) 0.0190(4) Uani 1.0 4 d .
B1 B 0.8619(4) 0.08540(10) 0.8469(3) 0.0188(4) Uani 1.0 4 d .
H1 H 1.1351 0.0319 0.9229 0.0277 Uiso 1.0 4 calc R
H2 H 0.5872 0.0634 0.9181 0.0274 Uiso 1.0 4 calc R
H1A H 0.4028 0.1657 0.7923 0.0239 Uiso 1.0 4 calc R
H2A H 0.3136 0.2562 0.5593 0.0255 Uiso 1.0 4 calc R
H3 H 0.6749 0.2587 0.4277 0.0246 Uiso 1.0 4 calc R
H4 H 0.9870 0.1703 0.5797 0.0220 Uiso 1.0 4 calc R
H6 H 0.4166 0.1441 0.1528 0.0226 Uiso 1.0 4 calc R
H7 H 0.7065 0.0494 0.3013 0.0204 Uiso 1.0 4 calc R
H9 H 0.1129 0.0532 0.5061 0.0205 Uiso 1.0 4 calc R
H10 H 0.0474 0.1460 0.2783 0.0228 Uiso 1.0 4 calc R

loop_
_atom_site_aniso_label
_atom_site_aniso_U_11
_atom_site_aniso_U_22
_atom_site_aniso_U_33
_atom_site_aniso_U_12
_atom_site_aniso_U_13
_atom_site_aniso_U_23
Fe1 0.01602(18) 0.00851(17) 0.01403(17) -0.00055(8) 0.00141(12) -0.00022(8)
O1 0.0262(7) 0.0216(7) 0.0208(7) 0.0020(6) 0.0050(6) 0.0057(5)
O2 0.0234(7) 0.0225(7) 0.0219(7) 0.0006(6) 0.0049(6) 0.0036(6)
C1 0.0252(10) 0.0166(9) 0.0178(9) -0.0006(7) 0.0055(8) -0.0053(7)
C2 0.0247(10) 0.0114(8) 0.0249(10) 0.0013(7) 0.0019(8) -0.0043(7)
C3 0.0244(10) 0.0120(8) 0.0226(10) -0.0049(7) 0.0022(8) 0.0001(7)
C4 0.0191(9) 0.0144(8) 0.0195(9) -0.0028(7) 0.0014(7) -0.0017(7)
C5 0.0208(9) 0.0148(8) 0.0150(9) -0.0018(7) 0.0002(7) -0.0039(7)
C6 0.0258(10) 0.0132(8) 0.0148(9) -0.0010(7) 0.0009(7) 0.0001(7)
C7 0.0213(9) 0.0127(8) 0.0157(8) -0.0002(7) 0.0028(7) -0.0025(7)
C8 0.0188(9) 0.0097(8) 0.0148(8) -0.0007(7) 0.0008(7) -0.0024(7)
C9 0.0181(9) 0.0111(8) 0.0204(9) -0.0011(7) 0.0021(7) -0.0008(7)
C10 0.0213(9) 0.0130(8) 0.0193(9) 0.0004(7) -0.0005(7) -0.0001(7)
B1 0.0242(11) 0.0171(10) 0.0131(9) -0.0032(8) 0.0014(8) -0.0039(7)

loop_
_atom_type_symbol
_atom_type_description
_atom_type_scat_dispersion_real
_atom_type_scat_dispersion_imag
_atom_type_scat_source
C C 0.0033 0.0016
;
International Tables for Crystallography
(1992, Vol. C, Tables 4.2.6.8 and 6.1.1.4)
;
H H 0.0000 0.0000
;
International Tables for Crystallography
(1992, Vol. C, Table 6.1.1.4)
;
B B 0.0013 0.0007
;
International Tables for Crystallography
(1992, Vol. C, Tables 4.2.6.8 and 6.1.1.4)
;
Fe Fe 0.3463 0.8444
;
International Tables for Crystallography
(1992, Vol. C, Tables 4.2.6.8 and 6.1.1.4)
;
O O 0.0106 0.0060
;
International Tables for Crystallography
(1992, Vol. C, Tables 4.2.6.8 and 6.1.1.4)
;

loop_
_geom_angle_atom_site_label_1
_geom_angle_atom_site_label_2
_geom_angle_atom_site_label_3
_geom_angle
_geom_angle_publ_flag
_geom_angle_site_symmetry_1
_geom_angle_site_symmetry_3
C1 Fe1 C2 40.80(8) yes . .
C1 Fe1 C3 68.46(8) yes . .
C1 Fe1 C4 68.40(8) yes . .
C1 Fe1 C5 41.07(8) yes . .
C1 Fe1 C6 158.16(8) yes . .
C1 Fe1 C7 159.88(7) yes . .
C1 Fe1 C8 123.82(8) yes . .
C1 Fe1 C9 107.78(8) yes . .
C1 Fe1 C10 122.31(8) yes . .
C2 Fe1 C3 40.55(9) yes . .
C2 Fe1 C4 68.29(8) yes . .
C2 Fe1 C5 69.02(7) yes . .
C2 Fe1 C6 121.01(7) yes . .
C2 Fe1 C7 158.48(8) yes . .
C2 Fe1 C8 157.92(9) yes . .
C2 Fe1 C9 120.77(8) yes . .
C2 Fe1 C10 104.77(7) yes . .
C3 Fe1 C4 40.60(7) yes . .
C3 Fe1 C5 68.87(7) yes . .
C3 Fe1 C6 105.28(8) yes . .
C3 Fe1 C7 123.40(8) yes . .
C3 Fe1 C8 161.22(8) yes . .
C3 Fe1 C9 155.58(7) yes . .
C3 Fe1 C10 119.24(7) yes . .
C4 Fe1 C5 40.82(8) yes . .
C4 Fe1 C6 121.30(8) yes . .
C4 Fe1 C7 108.93(8) yes . .
C4 Fe1 C8 126.29(7) yes . .
C4 Fe1 C9 162.49(7) yes . .
C4 Fe1 C10 155.87(8) yes . .
C5 Fe1 C6 158.18(9) yes . .
C5 Fe1 C7 123.79(7) yes . .
C5 Fe1 C8 109.95(7) yes . .
C5 Fe1 C9 125.14(8) yes . .
C5 Fe1 C10 160.36(9) yes . .
C6 Fe1 C7 40.75(7) yes . .
C6 Fe1 C8 68.49(7) yes . .
C6 Fe1 C9 68.80(8) yes . .
C6 Fe1 C10 41.01(9) yes . .
C7 Fe1 C8 40.55(8) yes . .
C7 Fe1 C9 68.42(8) yes . .
C7 Fe1 C10 68.62(8) yes . .
C8 Fe1 C9 40.55(7) yes . .
C8 Fe1 C10 68.46(7) yes . .
C9 Fe1 C10 40.85(7) yes . .
Fe1 C1 C2 69.97(11) yes . .
Fe1 C1 C5 70.15(11) yes . .
C2 C1 C5 108.75(18) yes . .
Fe1 C2 C1 69.23(11) yes . .
Fe1 C2 C3 69.84(11) yes . .
C1 C2 C3 107.90(16) yes . .
Fe1 C3 C2 69.60(11) yes . .
Fe1 C3 C4 69.41(10) yes . .
C2 C3 C4 107.86(17) yes . .
Fe1 C4 C3 69.98(10) yes . .
Fe1 C4 C5 70.08(10) yes . .
C3 C4 C5 109.15(18) yes . .
Fe1 C5 C1 68.78(10) yes . .
Fe1 C5 C4 69.10(10) yes . .
Fe1 C5 B1 122.21(12) yes . .
C1 C5 C4 106.34(15) yes . .
C1 C5 B1 126.05(19) yes . .
C4 C5 B1 127.34(18) yes . .
Fe1 C6 C7 70.05(10) yes . .
Fe1 C6 C10 69.54(11) yes . .
C7 C6 C10 107.86(17) yes . .
Fe1 C7 C6 69.20(11) yes . .
Fe1 C7 C8 70.66(11) yes . .
C6 C7 C8 108.48(17) yes . .
Fe1 C8 C7 68.79(9) yes . .
Fe1 C8 C8 127.44(12) yes . 3_656
Fe1 C8 C9 68.70(9) yes . .
C7 C8 C8 126.61(17) yes . 3_656
C7 C8 C9 107.42(15) yes . .
C8 C8 C9 125.97(18) yes 3_656 .
Fe1 C9 C8 70.75(10) yes . .
Fe1 C9 C10 69.28(10) yes . .
C8 C9 C10 108.32(18) yes . .
Fe1 C10 C6 69.45(10) yes . .
Fe1 C10 C9 69.86(10) yes . .
C6 C10 C9 107.91(16) yes . .
O1 B1 O2 118.42(16) yes . .
O1 B1 C5 120.33(19) yes . .
O2 B1 C5 121.23(18) yes . .
B1 O1 H1 109.471 no . .
B1 O2 H2 109.472 no . .
Fe1 C1 H1A 125.844 no . .
C2 C1 H1A 125.626 no . .
C5 C1 H1A 125.622 no . .
Fe1 C2 H2A 126.442 no . .
C1 C2 H2A 126.046 no . .
C3 C2 H2A 126.054 no . .
Fe1 C3 H3 126.477 no . .
C2 C3 H3 126.070 no . .
C4 C3 H3 126.066 no . .
Fe1 C4 H4 126.106 no . .
C3 C4 H4 125.425 no . .
C5 C4 H4 125.429 no . .
Fe1 C6 H6 125.900 no . .
C7 C6 H6 126.073 no . .
C10 C6 H6 126.067 no . .
Fe1 C7 H7 125.957 no . .
C6 C7 H7 125.758 no . .
C8 C7 H7 125.766 no . .
Fe1 C9 H9 125.700 no . .
C8 C9 H9 125.846 no . .
C10 C9 H9 125.834 no . .
Fe1 C10 H10 126.220 no . .
C6 C10 H10 126.046 no . .
C9 C10 H10 126.045 no . .

loop_
_geom_bond_atom_site_label_1
_geom_bond_atom_site_label_2
_geom_bond_distance
_geom_bond_publ_flag
_geom_bond_site_symmetry_2
Fe1 C1 2.040(2) yes .
Fe1 C2 2.0493(19) yes .
Fe1 C3 2.0525(18) yes .
Fe1 C4 2.0449(18) yes .
Fe1 C5 2.0579(17) yes .
Fe1 C6 2.0418(18) yes .
Fe1 C7 2.0532(18) yes .
Fe1 C8 2.0782(16) yes .
Fe1 C9 2.0508(17) yes .
Fe1 C10 2.0431(17) yes .
O1 B1 1.361(3) yes .
O2 B1 1.381(3) yes .
C1 C2 1.425(3) yes .
C1 C5 1.437(3) yes .
C2 C3 1.421(3) yes .
C3 C4 1.422(3) yes .
C4 C5 1.431(3) yes .
C5 B1 1.555(3) yes .
C6 C7 1.426(3) yes .
C6 C10 1.431(3) yes .
C7 C8 1.432(3) yes .
C8 C8 1.461(3) yes 3_656
C8 C9 1.431(3) yes .
C9 C10 1.429(3) yes .
O1 H1 0.840 no .
O2 H2 0.840 no .
C1 H1A 0.950 no .
C2 H2A 0.950 no .
C3 H3 0.950 no .
C4 H4 0.950 no .
C6 H6 0.950 no .
C7 H7 0.950 no .
C9 H9 0.950 no .
C10 H10 0.950 no .

loop_
_geom_contact_atom_site_label_1
_geom_contact_atom_site_label_2
_geom_contact_distance
_geom_contact_publ_flag
_geom_contact_site_symmetry_2
O1 C4 3.120(2) no .
O1 C9 3.567(2) no 3_656
O2 C1 3.118(3) no .
O2 C6 3.558(3) no 3_656
O2 C7 3.224(2) no 3_656
O2 C8 3.454(3) no 3_656
C7 C9 3.156(3) no 3_656
C8 B1 3.374(3) no 3_656
O1 O2 3.491(2) no 1_655
O1 O2 2.7936(19) no 3_757
O1 C1 3.558(3) no 1_655
O1 C6 3.292(3) no 1_656
O2 O1 3.491(2) no 1_455
O2 O1 2.7936(19) no 3_757
O2 O2 3.4934(19) no 3_757
O2 C7 3.486(3) no 1_556
O2 C10 3.565(2) no 1_656
C1 O1 3.558(3) no 1_455
C2 C10 3.574(3) no 4_555
C3 C6 3.585(3) no 4_555
C6 O1 3.292(3) no 1_454
C6 C3 3.585(3) no 4_454
C7 O2 3.486(3) no 1_554
C10 O2 3.565(2) no 1_454
C10 C2 3.574(3) no 4_454
O1 H2 3.0415 no .
O1 H4 2.9738 no .
O2 H1 2.3369 no .
O2 H1A 2.9596 no .
O2 H7 3.3854 no 3_656
C1 H2 2.6953 no .
C1 H3 3.2193 no .
C1 H4 3.2140 no .
C1 H9 3.4336 no .
C2 H4 3.2132 no .
C2 H10 3.3546 no .
C3 H1A 3.2172 no .
C3 H6 3.3658 no .
C4 H1A 3.2139 no .
C4 H2A 3.2155 no .
C4 H7 3.4763 no .
C5 H1 3.2313 no .
C5 H2 2.5356 no .
C5 H2A 3.2432 no .
C5 H3 3.2398 no .
C6 H3 3.3780 no .
C6 H9 3.2287 no .
C7 H2 3.0854 no 3_656
C7 H4 3.4752 no .
C7 H9 3.2248 no .
C7 H9 3.0009 no 3_656
C7 H10 3.2260 no .
C8 H2 3.4146 no 3_656
C8 H6 3.2355 no .
C8 H7 2.8865 no 3_656
C8 H9 2.8754 no 3_656
C8 H10 3.2348 no .
C9 H1 3.5964 no 3_656
C9 H1A 3.4329 no .
C9 H6 3.2295 no .
C9 H7 3.2245 no .
C9 H7 3.0048 no 3_656
C10 H2A 3.3608 no .
C10 H7 3.2255 no .
B1 H1A 2.9476 no .
B1 H4 2.9627 no .
H1 H2 3.1333 no .
H2 H1A 2.3464 no .
H2 H7 3.0252 no 3_656
H1A H2A 2.5377 no .
H1A H9 3.2942 no .
H2A H3 2.5399 no .
H2A H10 3.1998 no .
H3 H4 2.5316 no .
H3 H6 3.2166 no .
H4 H7 3.3523 no .
H6 H7 2.5403 no .
H6 H10 2.5492 no .
H7 H9 2.5718 no 3_656
H9 H10 2.5441 no .
Fe1 H4 3.2451 no 1_455
O1 H1 3.1253 no 3_757
O1 H2 2.6769 no 1_655
O1 H2 3.3256 no 3_757
O1 H1A 2.7499 no 1_655
O1 H3 3.4913 no 4_555
O1 H6 3.0417 no 1_656
O1 H7 2.9141 no 3_756
O1 H9 2.8709 no 1_655
O2 H1 3.3572 no 1_455
O2 H1 1.9653 no 3_757
O2 H2 3.2513 no 3_657
O2 H6 3.2995 no 1_556
O2 H7 2.9376 no 1_556
O2 H10 3.3468 no 1_656
C1 H2A 3.1039 no 4_555
C1 H3 3.0841 no 4_455
C1 H4 2.8541 no 1_455
C1 H10 3.4557 no 4_555
C2 H3 3.5240 no 4_455
C2 H4 2.8529 no 1_455
C2 H6 3.5192 no 4_555
C2 H10 2.8495 no 4_555
C3 H1A 3.2767 no 4_554
C3 H6 2.9080 no 4_555
C3 H10 3.3818 no 4_555
C4 H1A 3.1704 no 1_655
C4 H2A 3.1804 no 1_655
C4 H3 3.0602 no 4_555
C4 H6 3.4545 no 4_555
C4 H9 3.1338 no 1_655
C4 H10 3.2584 no 1_655
C5 H2A 3.2005 no 4_555
C5 H3 3.1160 no 4_555
C6 H1 3.0574 no 1_454
C6 H2 3.2587 no 1_554
C6 H3 3.5155 no 4_454
C7 H1 3.5237 no 1_454
C7 H1 3.4961 no 3_756
C7 H2 3.3560 no 1_554
C7 H9 3.1059 no 1_655
C7 H10 3.3295 no 1_655
C9 H4 2.8632 no 1_455
C9 H7 2.8237 no 1_455
C9 H9 3.0520 no 3_556
C10 H1 3.4988 no 1_454
C10 H2A 3.5289 no 4_454
C10 H4 2.9131 no 1_455
C10 H7 2.9661 no 1_455
B1 H1 2.9478 no 3_757
B1 H1A 3.5525 no 1_655
B1 H2A 3.5750 no 4_555
B1 H3 3.4753 no 4_555
B1 H9 3.4936 no 1_655
B1 H10 3.5906 no 1_656
H1 O1 3.1253 no 3_757
H1 O2 3.3572 no 1_655
H1 O2 1.9653 no 3_757
H1 C6 3.0574 no 1_656
H1 C7 3.5237 no 1_656
H1 C7 3.4961 no 3_756
H1 C10 3.4988 no 1_656
H1 B1 2.9478 no 3_757
H1 H1 2.5384 no 3_757
H1 H2 2.6274 no 1_655
H1 H2 2.5422 no 3_757
H1 H1A 3.3185 no 1_655
H1 H6 3.0311 no 1_656
H1 H7 2.7380 no 3_756
H1 H9 3.3933 no 1_655
H2 O1 2.6769 no 1_455
H2 O1 3.3256 no 3_757
H2 O2 3.2513 no 3_657
H2 C6 3.2587 no 1_556
H2 C7 3.3560 no 1_556
H2 H1 2.6274 no 1_455
H2 H1 2.5422 no 3_757
H2 H2 3.0837 no 3_657
H2 H6 2.8325 no 1_556
H2 H7 3.0285 no 1_556
H1A O1 2.7499 no 1_455
H1A C3 3.2767 no 4_455
H1A C4 3.1704 no 1_455
H1A B1 3.5525 no 1_455
H1A H1 3.3185 no 1_455
H1A H2A 3.1141 no 4_555
H1A H3 2.4030 no 4_455
H1A H4 2.5151 no 1_455
H1A H6 2.9506 no 1_556
H2A C1 3.1039 no 4_454
H2A C4 3.1804 no 1_455
H2A C5 3.2005 no 4_454
H2A C10 3.5289 no 4_555
H2A B1 3.5750 no 4_454
H2A H1A 3.1141 no 4_454
H2A H3 3.4666 no 1_455
H2A H3 3.3123 no 4_455
H2A H4 2.5204 no 1_455
H2A H6 3.1984 no 4_455
H2A H10 2.6969 no 4_555
H3 O1 3.4913 no 4_454
H3 C1 3.0841 no 4_554
H3 C2 3.5240 no 4_554
H3 C4 3.0602 no 4_454
H3 C5 3.1160 no 4_454
H3 C6 3.5155 no 4_555
H3 B1 3.4753 no 4_454
H3 H1A 2.4030 no 4_554
H3 H2A 3.4666 no 1_655
H3 H2A 3.3123 no 4_554
H3 H4 3.0779 no 4_454
H3 H6 2.7296 no 4_555
H3 H10 3.4681 no 1_655
H4 Fe1 3.2451 no 1_655
H4 C1 2.8541 no 1_655
H4 C2 2.8529 no 1_655
H4 C9 2.8632 no 1_655
H4 C10 2.9131 no 1_655
H4 H1A 2.5151 no 1_655
H4 H2A 2.5204 no 1_655
H4 H3 3.0779 no 4_555
H4 H9 2.5010 no 1_655
H4 H10 2.6124 no 1_655
H6 O1 3.0417 no 1_454
H6 O2 3.2995 no 1_554
H6 C2 3.5192 no 4_454
H6 C3 2.9080 no 4_454
H6 C4 3.4545 no 4_454
H6 H1 3.0311 no 1_454
H6 H2 2.8325 no 1_554
H6 H1A 2.9506 no 1_554
H6 H2A 3.1984 no 4_554
H6 H3 2.7296 no 4_454
H6 H10 3.4225 no 1_655
H7 O1 2.9141 no 3_756
H7 O2 2.9376 no 1_554
H7 C9 2.8237 no 1_655
H7 C10 2.9661 no 1_655
H7 H1 2.7380 no 3_756
H7 H2 3.0285 no 1_554
H7 H9 2.4470 no 1_655
H7 H10 2.7245 no 1_655
H9 O1 2.8709 no 1_455
H9 C4 3.1338 no 1_455
H9 C7 3.1059 no 1_455
H9 C9 3.0520 no 3_556
H9 B1 3.4936 no 1_455
H9 H1 3.3933 no 1_455
H9 H4 2.5010 no 1_455
H9 H7 2.4470 no 1_455
H9 H9 2.4118 no 3_556
H10 O2 3.3468 no 1_454
H10 C1 3.4557 no 4_454
H10 C2 2.8495 no 4_454
H10 C3 3.3818 no 4_454
H10 C4 3.2584 no 1_455
H10 C7 3.3295 no 1_455
H10 B1 3.5906 no 1_454
H10 H2A 2.6969 no 4_454
H10 H3 3.4681 no 1_455
H10 H4 2.6124 no 1_455
H10 H6 3.4225 no 1_455
H10 H7 2.7245 no 1_455

loop_
_geom_hbond_atom_site_label_D
_geom_hbond_atom_site_label_H
_geom_hbond_atom_site_label_A
_geom_hbond_site_symmetry_A
_geom_hbond_distance_DA
_geom_hbond_distance_DH
_geom_hbond_distance_HA
_geom_hbond_angle_DHA
_geom_hbond_publ_flag
O1 H1 O2 3_757 2.7936(19) 0.840 1.965 168.5 no

loop_
_geom_torsion_atom_site_label_1
_geom_torsion_atom_site_label_2
_geom_torsion_atom_site_label_3
_geom_torsion_atom_site_label_4
_geom_torsion
_geom_torsion_publ_flag
_geom_torsion_site_symmetry_1
_geom_torsion_site_symmetry_3
_geom_torsion_site_symmetry_4
C1 Fe1 C2 C1 0.00(9) no . . .
C1 Fe1 C2 C3 119.30(13) no . . .
C2 Fe1 C1 C2 -0.00(9) no . . .
C2 Fe1 C1 C5 -119.70(14) no . . .
C1 Fe1 C3 C2 -37.78(7) no . . .
C1 Fe1 C3 C4 81.51(9) no . . .
C3 Fe1 C1 C2 37.56(7) no . . .
C3 Fe1 C1 C5 -82.14(8) no . . .
C1 Fe1 C4 C3 -81.67(9) no . . .
C1 Fe1 C4 C5 38.55(7) no . . .
C4 Fe1 C1 C2 81.37(9) no . . .
C4 Fe1 C1 C5 -38.32(7) no . . .
C1 Fe1 C5 C1 0.00(8) no . . .
C1 Fe1 C5 C4 -118.11(13) no . . .
C1 Fe1 C5 B1 120.10(19) no . . .
C5 Fe1 C1 C2 119.70(14) no . . .
C5 Fe1 C1 C5 0.00(8) no . . .
C1 Fe1 C6 C7 -166.11(17) no . . .
C1 Fe1 C6 C10 -47.2(3) no . . .
C6 Fe1 C1 C2 -39.5(3) no . . .
C6 Fe1 C1 C5 -159.24(17) no . . .
C1 Fe1 C7 C6 164.96(18) no . . .
C1 Fe1 C7 C8 45.4(3) no . . .
C7 Fe1 C1 C2 167.54(18) no . . .
C7 Fe1 C1 C5 47.8(3) no . . .
C1 Fe1 C8 C7 -162.84(7) no . . .
C1 Fe1 C8 C8 -42.28(18) no . . 3_656
C1 Fe1 C8 C9 77.43(9) no . . .
C8 Fe1 C1 C2 -158.57(7) no . . .
C8 Fe1 C1 C5 81.73(10) no . . .
C1 Fe1 C9 C8 -121.62(8) no . . .
C1 Fe1 C9 C10 119.17(8) no . . .
C9 Fe1 C1 C2 -116.79(8) no . . .
C9 Fe1 C1 C5 123.52(8) no . . .
C1 Fe1 C10 C6 161.16(7) no . . .
C1 Fe1 C10 C9 -79.68(10) no . . .
C10 Fe1 C1 C2 -74.27(10) no . . .
C10 Fe1 C1 C5 166.04(7) no . . .
C2 Fe1 C3 C2 -0.00(8) no . . .
C2 Fe1 C3 C4 119.29(13) no . . .
C3 Fe1 C2 C1 -119.30(13) no . . .
C3 Fe1 C2 C3 -0.00(8) no . . .
C2 Fe1 C4 C3 -37.61(8) no . . .
C2 Fe1 C4 C5 82.61(9) no . . .
C4 Fe1 C2 C1 -81.65(8) no . . .
C4 Fe1 C2 C3 37.66(7) no . . .
C2 Fe1 C5 C1 37.44(8) no . . .
C2 Fe1 C5 C4 -80.67(9) no . . .
C2 Fe1 C5 B1 157.54(17) no . . .
C5 Fe1 C2 C1 -37.68(8) no . . .
C5 Fe1 C2 C3 81.63(9) no . . .
C2 Fe1 C6 C7 164.85(8) no . . .
C2 Fe1 C6 C10 -76.23(10) no . . .
C6 Fe1 C2 C1 163.96(8) no . . .
C6 Fe1 C2 C3 -76.74(10) no . . .
C2 Fe1 C7 C6 -37.6(3) no . . .
C2 Fe1 C7 C8 -157.15(17) no . . .
C7 Fe1 C2 C1 -168.33(16) no . . .
C7 Fe1 C2 C3 -49.0(3) no . . .
C2 Fe1 C8 C7 157.73(15) no . . .
C2 Fe1 C8 C8 -81.7(3) no . . 3_656
C2 Fe1 C8 C9 38.0(2) no . . .
C8 Fe1 C2 C1 53.9(2) no . . .
C8 Fe1 C2 C3 173.16(14) no . . .
C2 Fe1 C9 C8 -164.38(7) no . . .
C2 Fe1 C9 C10 76.42(10) no . . .
C9 Fe1 C2 C1 81.61(9) no . . .
C9 Fe1 C2 C3 -159.09(7) no . . .
C2 Fe1 C10 C6 120.58(8) no . . .
C2 Fe1 C10 C9 -120.26(9) no . . .
C10 Fe1 C2 C1 122.73(8) no . . .
C10 Fe1 C2 C3 -117.97(8) no . . .
C3 Fe1 C4 C3 0.00(9) no . . .
C3 Fe1 C4 C5 120.22(15) no . . .
C4 Fe1 C3 C2 -119.29(14) no . . .
C4 Fe1 C3 C4 0.00(9) no . . .
C3 Fe1 C5 C1 81.04(9) no . . .
C3 Fe1 C5 C4 -37.08(8) no . . .
C3 Fe1 C5 B1 -158.86(17) no . . .
C5 Fe1 C3 C2 -82.02(9) no . . .
C5 Fe1 C3 C4 37.27(8) no . . .
C3 Fe1 C6 C7 123.85(8) no . . .
C3 Fe1 C6 C10 -117.23(8) no . . .
C6 Fe1 C3 C2 120.13(8) no . . .
C6 Fe1 C3 C4 -120.57(9) no . . .
C3 Fe1 C7 C6 -73.65(10) no . . .
C3 Fe1 C7 C8 166.84(7) no . . .
C7 Fe1 C3 C2 160.62(7) no . . .
C7 Fe1 C3 C4 -80.08(10) no . . .
C3 Fe1 C9 C8 161.48(16) no . . .
C3 Fe1 C9 C10 42.3(3) no . . .
C9 Fe1 C3 C2 47.9(3) no . . .
C9 Fe1 C3 C4 167.18(15) no . . .
C3 Fe1 C10 C6 79.43(10) no . . .
C3 Fe1 C10 C9 -161.41(8) no . . .
C10 Fe1 C3 C2 78.17(10) no . . .
C10 Fe1 C3 C4 -162.54(8) no . . .
C4 Fe1 C5 C1 118.11(13) no . . .
C4 Fe1 C5 C4 0.00(8) no . . .
C4 Fe1 C5 B1 -121.8(2) no . . .
C5 Fe1 C4 C3 -120.22(14) no . . .
C5 Fe1 C4 C5 0.00(8) no . . .
C4 Fe1 C6 C7 82.87(10) no . . .
C4 Fe1 C6 C10 -158.21(7) no . . .
C6 Fe1 C4 C3 76.40(10) no . . .
C6 Fe1 C4 C5 -163.38(7) no . . .
C4 Fe1 C7 C6 -116.32(8) no . . .
C4 Fe1 C7 C8 124.17(8) no . . .
C7 Fe1 C4 C3 119.61(8) no . . .
C7 Fe1 C4 C5 -120.17(8) no . . .
C4 Fe1 C8 C7 -76.16(10) no . . .
C4 Fe1 C8 C8 44.40(19) no . . 3_656
C4 Fe1 C8 C9 164.10(8) no . . .
C8 Fe1 C4 C3 161.47(8) no . . .
C8 Fe1 C4 C5 -78.31(11) no . . .
C4 Fe1 C10 C6 50.9(2) no . . .
C4 Fe1 C10 C9 170.05(15) no . . .
C10 Fe1 C4 C3 39.8(3) no . . .
C10 Fe1 C4 C5 160.04(16) no . . .
C5 Fe1 C6 C7 52.7(3) no . . .
C5 Fe1 C6 C10 171.60(16) no . . .
C6 Fe1 C5 C1 159.22(16) no . . .
C6 Fe1 C5 C4 41.1(3) no . . .
C6 Fe1 C5 B1 -80.7(3) no . . .
C5 Fe1 C7 C6 -159.17(8) no . . .
C5 Fe1 C7 C8 81.32(10) no . . .
C7 Fe1 C5 C1 -162.13(7) no . . .
C7 Fe1 C5 C4 79.76(10) no . . .
C7 Fe1 C5 B1 -42.03(18) no . . .
C5 Fe1 C8 C7 -119.08(8) no . . .
C5 Fe1 C8 C8 1.48(18) no . . 3_656
C5 Fe1 C8 C9 121.18(8) no . . .
C8 Fe1 C5 C1 -119.00(8) no . . .
C8 Fe1 C5 C4 122.89(8) no . . .
C8 Fe1 C5 B1 1.10(17) no . . .
C5 Fe1 C9 C8 -79.57(11) no . . .
C5 Fe1 C9 C10 161.23(8) no . . .
C9 Fe1 C5 C1 -76.14(10) no . . .
C9 Fe1 C5 C4 165.74(7) no . . .
C9 Fe1 C5 B1 43.96(18) no . . .
C6 Fe1 C7 C6 -0.00(9) no . . .
C6 Fe1 C7 C8 -119.51(13) no . . .
C7 Fe1 C6 C7 -0.00(8) no . . .
C7 Fe1 C6 C10 118.92(13) no . . .
C6 Fe1 C8 C7 37.63(7) no . . .
C6 Fe1 C8 C8 158.19(17) no . . 3_656
C6 Fe1 C8 C9 -82.11(8) no . . .
C8 Fe1 C6 C7 -37.45(8) no . . .
C8 Fe1 C6 C10 81.47(8) no . . .
C6 Fe1 C9 C8 81.29(9) no . . .
C6 Fe1 C9 C10 -37.92(8) no . . .
C9 Fe1 C6 C7 -81.14(8) no . . .
C9 Fe1 C6 C10 37.79(7) no . . .
C6 Fe1 C10 C6 -0.00(8) no . . .
C6 Fe1 C10 C9 119.16(13) no . . .
C10 Fe1 C6 C7 -118.92(13) no . . .
C10 Fe1 C6 C10 0.00(8) no . . .
C7 Fe1 C8 C7 -0.00(7) no . . .
C7 Fe1 C8 C8 120.56(19) no . . 3_656
C7 Fe1 C8 C9 -119.74(12) no . . .
C8 Fe1 C7 C6 119.51(12) no . . .
C8 Fe1 C7 C8 -0.00(7) no . . .
C7 Fe1 C9 C8 37.37(7) no . . .
C7 Fe1 C9 C10 -81.83(8) no . . .
C9 Fe1 C7 C6 82.14(8) no . . .
C9 Fe1 C7 C8 -37.37(7) no . . .
C7 Fe1 C10 C6 -37.85(7) no . . .
C7 Fe1 C10 C9 81.31(9) no . . .
C10 Fe1 C7 C6 38.08(8) no . . .
C10 Fe1 C7 C8 -81.43(8) no . . .
C8 Fe1 C9 C8 0.00(8) no . . .
C8 Fe1 C9 C10 -119.21(14) no . . .
C9 Fe1 C8 C7 119.74(12) no . . .
C9 Fe1 C8 C8 -119.7(2) no . . 3_656
C9 Fe1 C8 C9 0.00(8) no . . .
C8 Fe1 C10 C6 -81.57(9) no . . .
C8 Fe1 C10 C9 37.59(8) no . . .
C10 Fe1 C8 C7 81.87(9) no . . .
C10 Fe1 C8 C8 -157.57(18) no . . 3_656
C10 Fe1 C8 C9 -37.87(8) no . . .
C9 Fe1 C10 C6 -119.16(14) no . . .
C9 Fe1 C10 C9 0.00(9) no . . .
C10 Fe1 C9 C8 119.21(15) no . . .
C10 Fe1 C9 C10 0.00(9) no . . .
Fe1 C1 C2 Fe1 0.0 no . . .
Fe1 C1 C2 C3 -59.35(10) no . . .
Fe1 C1 C5 Fe1 0.0 no . . .
Fe1 C1 C5 C4 59.17(10) no . . .
Fe1 C1 C5 B1 -115.13(15) no . . .
C2 C1 C5 Fe1 -59.53(12) no . . .
C2 C1 C5 C4 -0.36(18) no . . .
C2 C1 C5 B1 -174.66(14) no . . .
C5 C1 C2 Fe1 59.64(13) no . . .
C5 C1 C2 C3 0.29(19) no . . .
Fe1 C2 C3 Fe1 0.0 no . . .
Fe1 C2 C3 C4 -59.07(10) no . . .
C1 C2 C3 Fe1 58.97(12) no . . .
C1 C2 C3 C4 -0.11(19) no . . .
Fe1 C3 C4 Fe1 0.0 no . . .
Fe1 C3 C4 C5 -59.31(10) no . . .
C2 C3 C4 Fe1 59.19(12) no . . .
C2 C3 C4 C5 -0.12(19) no . . .
Fe1 C4 C5 Fe1 0.0 no . . .
Fe1 C4 C5 C1 -58.96(9) no . . .
Fe1 C4 C5 B1 115.24(15) no . . .
C3 C4 C5 Fe1 59.25(12) no . . .
C3 C4 C5 C1 0.29(18) no . . .
C3 C4 C5 B1 174.50(14) no . . .
Fe1 C5 B1 O1 98.99(18) no . . .
Fe1 C5 B1 O2 -82.6(2) no . . .
C1 C5 B1 O1 -175.06(15) no . . .
C1 C5 B1 O2 3.4(3) no . . .
C4 C5 B1 O1 11.8(3) no . . .
C4 C5 B1 O2 -169.72(16) no . . .
Fe1 C6 C7 Fe1 -0.0 no . . .
Fe1 C6 C7 C8 59.97(10) no . . .
Fe1 C6 C10 Fe1 -0.0 no . . .
Fe1 C6 C10 C9 -59.50(10) no . . .
C7 C6 C10 Fe1 59.82(12) no . . .
C7 C6 C10 C9 0.32(18) no . . .
C10 C6 C7 Fe1 -59.50(12) no . . .
C10 C6 C7 C8 0.47(18) no . . .
Fe1 C7 C8 Fe1 0.0 no . . .
Fe1 C7 C8 C8 -121.60(14) no . . 3_656
Fe1 C7 C8 C9 57.98(9) no . . .
C6 C7 C8 Fe1 -59.06(12) no . . .
C6 C7 C8 C8 179.34(13) no . . 3_656
C6 C7 C8 C9 -1.08(17) no . . .
Fe1 C8 C8 C7 89.94(19) no . 3_656 3_656
Fe1 C8 C8 C9 -90.6(2) no . 3_656 3_656
Fe1 C8 C9 Fe1 0.0 no . . .
Fe1 C8 C9 C10 59.32(9) no . . .
C7 C8 C8 Fe1 -89.9(2) no . 3_656 3_656
C7 C8 C8 C9 -0.5(3) no . 3_656 3_656
C7 C8 C9 Fe1 -58.04(11) no . . .
C7 C8 C9 C10 1.28(17) no . . .
C8 C8 C9 Fe1 121.55(16) no 3_656 . .
C8 C8 C9 C10 -179.14(14) no 3_656 . .
C9 C8 C8 Fe1 90.6(3) no . 3_656 3_656
C9 C8 C8 C7 0.5(3) no . 3_656 3_656
Fe1 C9 C10 Fe1 0.0 no . . .
Fe1 C9 C10 C6 59.24(10) no . . .
C8 C9 C10 Fe1 -60.23(12) no . . .
C8 C9 C10 C6 -0.99(18) no . . .
